data_7018637
loop_
_publ_author_name
'Brunker, Tim J.'
'Kova\<c, Branka'
'Kowalski, Konrad'
'Polit, Walther'
'Winter, Rainer F.'
'Rheingold, Arnold L.'
'Novak, Igor'

_publ_section_title
;
 Electronic structures of methylated azaferrocenes and their borane
 adducts: Photoelectron spectroscopy and electronic structure
 calculations.
;
_journal_issue 13
_journal_name_full 'Dalton transactions (Cambridge, England : 2003)'
_journal_page_first 3675
_journal_page_last 3683
_journal_paper_doi 10.1039/c2dt12237e
_journal_volume 41
_journal_year 2012
_chemical_formula_sum 'C11 H16 B Fe N'
_chemical_formula_weight 228.91
_chemical_name_systematic
;
?
;
_space_group_IT_number 11
_symmetry_cell_setting monoclinic
_symmetry_space_group_name_Hall '-P 2yb'
_symmetry_space_group_name_H-M 'P 1 21/m 1'
_atom_sites_solution_hydrogens geom
_atom_sites_solution_primary direct
_atom_sites_solution_secondary difmap
_audit_creation_method SHELXL-97
_cell_angle_alpha 90.00
_cell_angle_beta 100.8890(10)
_cell_angle_gamma 90.00
_cell_formula_units_Z 2
_cell_length_a 6.8884(4)
_cell_length_b 10.1248(5)
_cell_length_c 7.7647(4)
_cell_measurement_reflns_used 4532
_cell_measurement_temperature 173(2)
_cell_measurement_theta_max 25.39
_cell_measurement_theta_min 2.67
_cell_volume 531.79(5)
_computing_cell_refinement 'Bruker SAINT'
_computing_data_collection 'Bruker APEX2'
_computing_data_reduction 'Bruker SAINT'
_computing_molecular_graphics 'Bruker SHELXTL'
_computing_publication_material 'Bruker SHELXTL'
_computing_structure_refinement 'SHELXL-97 (Sheldrick, 1997)'
_computing_structure_solution 'SHELXS-97 (Sheldrick, 1990)'
_diffrn_ambient_temperature 173(2)
_diffrn_measured_fraction_theta_full 0.998
_diffrn_measured_fraction_theta_max 0.998
_diffrn_measurement_device_type 'Bruker APEX-II CCD'
_diffrn_measurement_method '\f and \w scans'
_diffrn_radiation_monochromator graphite
_diffrn_radiation_source 'fine-focus sealed tube'
_diffrn_radiation_type MoK\a
_diffrn_radiation_wavelength 0.71073
_diffrn_reflns_av_R_equivalents 0.0139
_diffrn_reflns_av_sigmaI/netI 0.0098
_diffrn_reflns_limit_h_max 8
_diffrn_reflns_limit_h_min -8
_diffrn_reflns_limit_k_max 12
_diffrn_reflns_limit_k_min -12
_diffrn_reflns_limit_l_max 9
_diffrn_reflns_limit_l_min -9
_diffrn_reflns_number 4968
_diffrn_reflns_theta_full 25.00
_diffrn_reflns_theta_max 25.39
_diffrn_reflns_theta_min 2.67
_exptl_absorpt_coefficient_mu 1.374
_exptl_absorpt_correction_T_max 0.7707
_exptl_absorpt_correction_T_min 0.6997
_exptl_absorpt_correction_type multi-scan
_exptl_absorpt_process_details sadabs
_exptl_crystal_colour orange
_exptl_crystal_density_diffrn 1.430
_exptl_crystal_density_method 'not measured'
_exptl_crystal_description block
_exptl_crystal_F_000 240
_exptl_crystal_size_max 0.28
_exptl_crystal_size_mid 0.28
_exptl_crystal_size_min 0.20
_refine_diff_density_max 0.211
_refine_diff_density_min -0.197
_refine_diff_density_rms 0.035
_refine_ls_extinction_method none
_refine_ls_goodness_of_fit_ref 1.145
_refine_ls_hydrogen_treatment constr
_refine_ls_matrix_type full
_refine_ls_number_parameters 111
_refine_ls_number_reflns 1040
_refine_ls_number_restraints 0
_refine_ls_restrained_S_all 1.145
_refine_ls_R_factor_all 0.0187
_refine_ls_R_factor_gt 0.0183
_refine_ls_shift/su_max 0.019
_refine_ls_shift/su_mean 0.004
_refine_ls_structure_factor_coef Fsqd
_refine_ls_weighting_details 'calc w=1/[\s^2^(Fo^2^)+(0.0280P)^2^+0.1500P] where P=(Fo^2^+2Fc^2^)/3'
_refine_ls_weighting_scheme calc
_refine_ls_wR_factor_gt 0.0508
_refine_ls_wR_factor_ref 0.0510
_reflns_number_gt 1022
_reflns_number_total 1040
_reflns_threshold_expression >2sigma(I)
_cod_data_source_file c2dt12237e.txt
_cod_data_source_block towson10
_cod_depositor_comments
;
The following automatic conversions were performed:

'_symmetry_cell_setting' value 'Monoclinic' changed to 'monoclinic'
according to /home/saulius/struct/CIF-dictionaries/cif_core.dic
dictionary named 'cif_core.dic' version 2.4.1 from 2010-06-29.

Automatic conversion script
Id: cif_fix_values 1715 2011-07-08 13:25:40Z adriana 
;
_cod_original_sg_symbol_H-M P2(1)
_cod_database_code 7018637

loop_
_symmetry_equiv_pos_as_xyz
'x, y, z'
'-x, y+1/2, -z'
'-x, -y, -z'
'x, -y-1/2, z'

loop_
_atom_site_label
_atom_site_type_symbol
_atom_site_fract_x
_atom_site_fract_y
_atom_site_fract_z
_atom_site_U_iso_or_equiv
_atom_site_adp_type
_atom_site_occupancy
_atom_site_symmetry_multiplicity
_atom_site_calc_flag
_atom_site_refinement_flags
Fe1 Fe 0.08310(3) 0.2500 0.31232(3) 0.02508(12) Uani 0.9751(18) 2 d SP
Fe1' Fe 0.5646(19) 0.2500 0.3085(16) 0.044(6) Uani 0.0249(18) 2 d SP
N1 N 0.2700(2) 0.2500 0.1400(2) 0.0253(3) Uani 1 2 d S
C1 C 0.2982(2) 0.00138(16) 0.1748(2) 0.0372(4) Uani 1 1 d .
C2 C 0.30338(18) 0.13743(15) 0.24673(17) 0.0308(3) Uani 1 1 d .
C3 C 0.35775(19) 0.18025(19) 0.42266(19) 0.0391(4) Uani 1 1 d .
C4 C -0.2068(3) 0.2500 0.1828(3) 0.0305(4) Uani 1 2 d S
C5 C -0.1678(2) 0.13643(16) 0.29018(19) 0.0335(3) Uani 1 1 d .
C6 C -0.1035(2) 0.17992(18) 0.4658(2) 0.0394(4) Uani 1 1 d .
B1 B 0.2240(3) 0.2500 -0.0694(3) 0.0289(5) Uani 1 2 d S
H4 H -0.246(4) 0.2500 0.067(4) 0.042(7) Uiso 1 2 d S
H1C H 0.176(3) -0.013(2) 0.090(2) 0.053(5) Uiso 1 1 d .
H1B H 0.302(3) -0.059(2) 0.267(2) 0.050(5) Uiso 1 1 d .
H3 H 0.377(3) 0.1247(19) 0.511(3) 0.047(5) Uiso 1 1 d .
H5 H -0.180(2) 0.0484(18) 0.249(2) 0.040(4) Uiso 1 1 d .
H1E H 0.134(3) 0.162(2) -0.114(3) 0.057(5) Uiso 1 1 d .
H1A H 0.410(3) -0.0117(19) 0.122(2) 0.048(5) Uiso 1 1 d .
H6 H -0.066(3) 0.1251(19) 0.565(2) 0.051(5) Uiso 1 1 d .
H1D H 0.361(4) 0.2500 -0.117(4) 0.062(8) Uiso 1 2 d S

loop_
_atom_site_aniso_label
_atom_site_aniso_U_11
_atom_site_aniso_U_22
_atom_site_aniso_U_33
_atom_site_aniso_U_23
_atom_site_aniso_U_13
_atom_site_aniso_U_12
Fe1 0.01759(16) 0.04068(19) 0.01757(16) 0.000 0.00488(10) 0.000
Fe1' 0.038(8) 0.064(10) 0.030(8) 0.000 0.007(5) 0.000
N1 0.0200(7) 0.0346(9) 0.0224(8) 0.000 0.0066(6) 0.000
C1 0.0348(8) 0.0392(8) 0.0412(8) 0.0126(7) 0.0162(7) 0.0083(6)
C2 0.0196(6) 0.0470(8) 0.0273(7) 0.0089(6) 0.0080(5) 0.0056(6)
C3 0.0206(6) 0.0717(10) 0.0245(7) 0.0101(7) 0.0033(5) 0.0060(7)
C4 0.0196(9) 0.0417(11) 0.0296(10) 0.000 0.0035(7) 0.000
C5 0.0236(6) 0.0384(8) 0.0399(8) 0.0027(6) 0.0098(6) -0.0021(6)
C6 0.0293(7) 0.0607(10) 0.0315(7) 0.0106(7) 0.0143(6) 0.0012(7)
B1 0.0339(11) 0.0338(11) 0.0194(10) 0.000 0.0064(8) 0.000

loop_
_atom_type_symbol
_atom_type_description
_atom_type_scat_dispersion_real
_atom_type_scat_dispersion_imag
_atom_type_scat_source
C C 0.0033 0.0016 'International Tables Vol C Tables 4.2.6.8 and 6.1.1.4'
H H 0.0000 0.0000 'International Tables Vol C Tables 4.2.6.8 and 6.1.1.4'
N N 0.0061 0.0033 'International Tables Vol C Tables 4.2.6.8 and 6.1.1.4'
B B 0.0013 0.0007 'International Tables Vol C Tables 4.2.6.8 and 6.1.1.4'
Fe Fe 0.3463 0.8444 'International Tables Vol C Tables 4.2.6.8 and 6.1.1.4'

loop_
_geom_angle_atom_site_label_1
_geom_angle_atom_site_label_2
_geom_angle_atom_site_label_3
_geom_angle
_geom_angle_site_symmetry_1
_geom_angle_site_symmetry_3
N1 Fe1 C2 40.38(4) . .
N1 Fe1 C2 40.39(4) . 4_565
C2 Fe1 C2 68.01(8) . 4_565
N1 Fe1 C6 159.46(5) . .
C2 Fe1 C6 122.21(6) . .
C2 Fe1 C6 157.27(6) 4_565 .
N1 Fe1 C6 159.46(5) . 4_565
C2 Fe1 C6 157.27(6) . 4_565
C2 Fe1 C6 122.21(6) 4_565 4_565
C6 Fe1 C6 40.74(10) . 4_565
N1 Fe1 C3 67.92(6) . 4_565
C2 Fe1 C3 67.98(6) . 4_565
C2 Fe1 C3 40.50(6) 4_565 4_565
C6 Fe1 C3 120.65(6) . 4_565
C6 Fe1 C3 105.66(6) 4_565 4_565
N1 Fe1 C3 67.92(6) . .
C2 Fe1 C3 40.50(6) . .
C2 Fe1 C3 67.98(6) 4_565 .
C6 Fe1 C3 105.66(6) . .
C6 Fe1 C3 120.65(6) 4_565 .
C3 Fe1 C3 40.31(11) 4_565 .
N1 Fe1 C5 125.05(5) . .
C2 Fe1 C5 108.68(6) . .
C2 Fe1 C5 161.05(6) 4_565 .
C6 Fe1 C5 40.64(6) . .
C6 Fe1 C5 68.32(6) 4_565 .
C3 Fe1 C5 157.34(7) 4_565 .
C3 Fe1 C5 122.51(7) . .
N1 Fe1 C5 125.05(5) . 4_565
C2 Fe1 C5 161.05(6) . 4_565
C2 Fe1 C5 108.68(6) 4_565 4_565
C6 Fe1 C5 68.32(6) . 4_565
C6 Fe1 C5 40.64(6) 4_565 4_565
C3 Fe1 C5 122.51(7) 4_565 4_565
C3 Fe1 C5 157.34(7) . 4_565
C5 Fe1 C5 68.01(9) . 4_565
N1 Fe1 C4 110.88(7) . .
C2 Fe1 C4 125.25(6) . .
C2 Fe1 C4 125.25(6) 4_565 .
C6 Fe1 C4 67.98(7) . .
C6 Fe1 C4 67.98(7) 4_565 .
C3 Fe1 C4 159.67(5) 4_565 .
C3 Fe1 C4 159.67(5) . .
C5 Fe1 C4 40.25(5) . .
C5 Fe1 C4 40.25(5) 4_565 .
C3 Fe1' C3 42.5(3) . 4_565
C3 Fe1' C4 158.74(15) . 1_655
C3 Fe1' C4 158.74(15) 4_565 1_655
C3 Fe1' C2 40.6(2) . .
C3 Fe1' C2 68.5(4) 4_565 .
C4 Fe1' C2 127.2(5) 1_655 .
C3 Fe1' C2 68.5(4) . 4_565
C3 Fe1' C2 40.6(2) 4_565 4_565
C4 Fe1' C2 127.2(5) 1_655 4_565
C2 Fe1' C2 65.5(4) . 4_565
C3 Fe1' N1 66.3(4) . .
C3 Fe1' N1 66.3(4) 4_565 .
C4 Fe1' N1 115.6(6) 1_655 .
C2 Fe1' N1 38.0(2) . .
C2 Fe1' N1 38.0(2) 4_565 .
C3 Fe1' C5 122.3(2) . 1_655
C3 Fe1' C5 155.9(6) 4_565 1_655
C4 Fe1' C5 39.0(2) 1_655 1_655
C2 Fe1' C5 113.11(15) . 1_655
C2 Fe1' C5 163.3(6) 4_565 1_655
N1 Fe1' C5 130.7(4) . 1_655
C3 Fe1' C5 155.9(6) . 4_665
C3 Fe1' C5 122.3(2) 4_565 4_665
C4 Fe1' C5 39.0(2) 1_655 4_665
C2 Fe1' C5 163.3(6) . 4_665
C2 Fe1' C5 113.11(15) 4_565 4_665
N1 Fe1' C5 130.7(4) . 4_665
C5 Fe1' C5 63.0(4) 1_655 4_665
C3 Fe1' C6 110.9(4) . 1_655
C3 Fe1' C6 124.4(6) 4_565 1_655
C4 Fe1' C6 60.3(3) 1_655 1_655
C2 Fe1' C6 128.65(19) . 1_655
C2 Fe1' C6 159.0(4) 4_565 1_655
N1 Fe1' C6 162.5(2) . 1_655
C5 Fe1' C6 34.68(19) 1_655 1_655
C5 Fe1' C6 58.4(3) 4_665 1_655
C3 Fe1' C6 124.4(6) . 4_665
C3 Fe1' C6 110.9(4) 4_565 4_665
C4 Fe1' C6 60.3(3) 1_655 4_665
C2 Fe1' C6 159.0(4) . 4_665
C2 Fe1' C6 128.65(19) 4_565 4_665
N1 Fe1' C6 162.5(2) . 4_665
C5 Fe1' C6 58.4(3) 1_655 4_665
C5 Fe1' C6 34.68(19) 4_665 4_665
C6 Fe1' C6 33.20(19) 1_655 4_665
C2 N1 C2 108.75(16) . 4_565
C2 N1 B1 125.48(8) . .
C2 N1 B1 125.48(8) 4_565 .
C2 N1 Fe1 70.33(8) . .
C2 N1 Fe1 70.33(8) 4_565 .
B1 N1 Fe1 130.11(12) . .
C2 N1 Fe1' 67.56(17) . .
C2 N1 Fe1' 67.56(17) 4_565 .
B1 N1 Fe1' 126.1(3) . .
Fe1 N1 Fe1' 103.8(3) . .
C2 C1 H1C 110.2(12) . .
C2 C1 H1B 109.0(11) . .
H1C C1 H1B 108.3(16) . .
C2 C1 H1A 109.2(12) . .
H1C C1 H1A 110.7(15) . .
H1B C1 H1A 109.4(16) . .
N1 C2 C3 107.78(14) . .
N1 C2 C1 122.86(12) . .
C3 C2 C1 129.11(14) . .
N1 C2 Fe1 69.29(8) . .
C3 C2 Fe1 70.19(8) . .
C1 C2 Fe1 130.31(10) . .
N1 C2 Fe1' 74.5(3) . .
C3 C2 Fe1' 63.6(3) . .
C1 C2 Fe1' 123.1(2) . .
Fe1 C2 Fe1' 106.5(2) . .
C3 C3 C2 107.85(10) 4_565 .
C3 C3 Fe1' 68.74(15) 4_565 .
C2 C3 Fe1' 75.8(3) . .
C3 C3 Fe1 69.84(5) 4_565 .
C2 C3 Fe1 69.32(8) . .
Fe1' C3 Fe1 112.4(3) . .
C3 C3 H3 129.8(12) 4_565 .
C2 C3 H3 122.2(12) . .
Fe1' C3 H3 124.8(12) . .
Fe1 C3 H3 122.8(12) . .
C5 C4 C5 108.60(19) 4_565 .
C5 C4 Fe1' 78.0(2) 4_565 1_455
C5 C4 Fe1' 78.0(2) . 1_455
C5 C4 Fe1 69.75(9) 4_565 .
C5 C4 Fe1 69.75(9) . .
Fe1' C4 Fe1 122.8(4) 1_455 .
C5 C4 H4 125.69(10) 4_565 .
C5 C4 H4 125.69(10) . .
Fe1' C4 H4 112.2(17) 1_455 .
Fe1 C4 H4 125.0(16) . .
C4 C5 C6 107.66(14) . .
C4 C5 Fe1 70.00(9) . .
C6 C5 Fe1 69.02(8) . .
C4 C5 Fe1' 63.0(3) . 1_455
C6 C5 Fe1' 83.6(3) . 1_455
Fe1 C5 Fe1' 113.8(2) . 1_455
C4 C5 H5 124.8(10) . .
C6 C5 H5 127.6(10) . .
Fe1 C5 H5 125.0(10) . .
Fe1' C5 H5 119.6(10) 1_455 .
C6 C6 C5 108.04(9) 4_565 .
C6 C6 Fe1 69.63(5) 4_565 .
C5 C6 Fe1 70.34(8) . .
C6 C6 Fe1' 73.40(9) 4_565 1_455
C5 C6 Fe1' 61.7(3) . 1_455
Fe1 C6 Fe1' 103.7(3) . 1_455
C6 C6 H6 126.1(11) 4_565 .
C5 C6 H6 125.9(11) . .
Fe1 C6 H6 125.1(11) . .
Fe1' C6 H6 130.8(12) 1_455 .
N1 B1 H1E 108.1(10) . .
N1 B1 H1D 109.3(15) . .
H1E B1 H1D 111.8(12) . .

loop_
_geom_bond_atom_site_label_1
_geom_bond_atom_site_label_2
_geom_bond_distance
_geom_bond_site_symmetry_2
Fe1 N1 2.0243(15) .
Fe1 C2 2.0379(13) .
Fe1 C2 2.0379(13) 4_565
Fe1 C6 2.0384(14) .
Fe1 C6 2.0385(14) 4_565
Fe1 C3 2.0493(14) 4_565
Fe1 C3 2.0493(14) .
Fe1 C5 2.0559(14) .
Fe1 C5 2.0559(14) 4_565
Fe1 C4 2.0591(19) .
Fe1' C3 1.947(12) .
Fe1' C3 1.947(12) 4_565
Fe1' C4 2.003(13) 1_655
Fe1' C2 2.107(11) .
Fe1' C2 2.107(11) 4_565
Fe1' N1 2.197(13) .
Fe1' C5 2.200(11) 1_655
Fe1' C5 2.200(11) 4_665
Fe1' C6 2.483(12) 1_655
Fe1' C6 2.483(12) 4_665
N1 C2 1.4022(17) .
N1 C2 1.4023(17) 4_565
N1 B1 1.597(2) .
C1 C2 1.484(2) .
C1 H1C 0.97(2) .
C1 H1B 0.94(2) .
C1 H1A 0.946(19) .
C2 C3 1.415(2) .
C3 C3 1.412(4) 4_565
C3 H3 0.879(19) .
C4 C5 1.4159(19) 4_565
C4 C5 1.4159(19) .
C4 Fe1' 2.003(13) 1_455
C4 H4 0.89(3) .
C5 C6 1.422(2) .
C5 Fe1' 2.200(11) 1_455
C5 H5 0.946(18) .
C6 C6 1.419(4) 4_565
C6 Fe1' 2.483(12) 1_455
C6 H6 0.943(19) .
B1 H1E 1.10(2) .
B1 H1D 1.08(3) .
